data_4315417
loop_
_publ_author_name
'Caleb D. Martin'
'Paul J. Ragogna'

_publ_contact_author_address
;Department of Chemistry
The University of Western Ontario
London, ON,
N6A 5B7, CANADA
;
_publ_contact_author_email pragogna@uwo.ca
_publ_contact_author_fax 1(519)6613022
_publ_contact_author_name 'Paul J. Ragogna'
_publ_contact_author_phone 1(519)6612111x87048
_publ_section_title
;
 Reactions of \a-Diimine Ligands with the in Situ Generated "S(OTf)2"
 Synthon
;
_journal_name_full 'Inorganic Chemistry'
_journal_page_first 4324
_journal_page_last 4330
_journal_paper_doi 10.1021/ic100320u
_journal_volume 49
_journal_year 2010
_chemical_formula_sum 'C77 H80 Cl2 F12 N4 O12 S6'
_chemical_formula_weight 1744.71
_chemical_name_systematic
; 
 ? 
;
_space_group_IT_number 14
_symmetry_cell_setting monoclinic
_symmetry_space_group_name_Hall '-P 2ybc'
_symmetry_space_group_name_H-M 'P 1 21/c 1'
_atom_sites_solution_hydrogens geom
_atom_sites_solution_primary direct
_atom_sites_solution_secondary difmap
_audit_creation_method SHELXL-97
_cell_angle_alpha 90.00
_cell_angle_beta 110.96(3)
_cell_angle_gamma 90.00
_cell_formula_units_Z 2
_cell_length_a 20.459(4)
_cell_length_b 12.219(2)
_cell_length_c 17.293(4)
_cell_measurement_reflns_used 20686
_cell_measurement_temperature 150(2)
_cell_measurement_theta_max 25.03
_cell_measurement_theta_min 1.00
_cell_volume 4037.0(16)
_computing_cell_refinement 'DENZO-SMN (Otwinowski & Minor, 1997)'
_computing_data_collection 'COLLECT (Nonius, 1997-2001)'
_computing_data_reduction DENZO-SMN
_computing_molecular_graphics 'SHELXTL/PC (Sheldrick, 2001)'
_computing_publication_material SHELXTL/PC
_computing_structure_refinement 'SHELXL-97 (Sheldrick, 1997)'
_computing_structure_solution 'SHELXS-97 (Sheldrick, 1990)'
_diffrn_ambient_temperature 150(2)
_diffrn_measured_fraction_theta_full .978
_diffrn_measured_fraction_theta_max .978
_diffrn_measurement_device_type 'Nonius Kappa-CCD'
_diffrn_measurement_method '\f scans, and \w scans'
_diffrn_radiation_monochromator graphite
_diffrn_radiation_source 'fine-focus sealed tube'
_diffrn_radiation_type MoK\a
_diffrn_radiation_wavelength 0.71073
_diffrn_reflns_av_R_equivalents 0.0363
_diffrn_reflns_av_sigmaI/netI 0.0539
_diffrn_reflns_limit_h_max 24
_diffrn_reflns_limit_h_min -24
_diffrn_reflns_limit_k_max 13
_diffrn_reflns_limit_k_min -14
_diffrn_reflns_limit_l_max 20
_diffrn_reflns_limit_l_min -20
_diffrn_reflns_number 12593
_diffrn_reflns_theta_full 25.07
_diffrn_reflns_theta_max 25.07
_diffrn_reflns_theta_min 1.98
_exptl_absorpt_coefficient_mu 0.325
_exptl_absorpt_correction_T_max 0.9528
_exptl_absorpt_correction_T_min 0.9231
_exptl_absorpt_correction_type multi-scan
_exptl_absorpt_process_details 'DENZO-SMN (Otwinowski & Minor, 1997)'
_exptl_crystal_colour orange
_exptl_crystal_density_diffrn 1.435
_exptl_crystal_density_method 'not measured'
_exptl_crystal_description plate
_exptl_crystal_F_000 1808
_exptl_crystal_size_max 0.25
_exptl_crystal_size_mid 0.20
_exptl_crystal_size_min 0.15
_refine_diff_density_max .668
_refine_diff_density_min -.829
_refine_diff_density_rms .070
_refine_ls_extinction_method none
_refine_ls_goodness_of_fit_ref 1.020
_refine_ls_hydrogen_treatment constr
_refine_ls_matrix_type full
_refine_ls_number_parameters 508
_refine_ls_number_reflns 7024
_refine_ls_number_restraints 0
_refine_ls_restrained_S_all 1.020
_refine_ls_R_factor_all 0.1108
_refine_ls_R_factor_gt 0.0717
_refine_ls_shift/su_max 0.000
_refine_ls_shift/su_mean 0.000
_refine_ls_structure_factor_coef Fsqd
_refine_ls_weighting_details 'calc w=1/[\s^2^(Fo^2^)+(0.0853P)^2^+7.4502P] where P=(Fo^2^+2Fc^2^)/3'
_refine_ls_weighting_scheme calc
_refine_ls_wR_factor_gt 0.1710
_refine_ls_wR_factor_ref 0.1982
_reflns_number_gt 4713
_reflns_number_total 7024
_reflns_threshold_expression >2sigma(I)
_cod_data_source_file ic100320u_si_001_3.cif
_cod_data_source_block 8101
_cod_original_cell_volume 4036.8(14)
_cod_database_code 4315417

loop_
_symmetry_equiv_pos_as_xyz
'x, y, z'
'-x, y+1/2, -z+1/2'
'-x, -y, -z'
'x, -y-1/2, z-1/2'

loop_
_atom_site_label
_atom_site_type_symbol
_atom_site_fract_x
_atom_site_fract_y
_atom_site_fract_z
_atom_site_U_iso_or_equiv
_atom_site_adp_type
_atom_site_occupancy
_atom_site_symmetry_multiplicity
_atom_site_calc_flag
_atom_site_refinement_flags
_atom_site_disorder_assembly
_atom_site_disorder_group
S1 S 0.20488(5) 1.30272(8) 0.69384(6) 0.0364(3) Uani 1 1 d . . .
S2 S 0.15980(6) 1.19074(10) 0.51056(7) 0.0480(3) Uani 1 1 d . . .
N2 N 0.17274(15) 1.4135(2) 0.72892(18) 0.0292(7) Uani 1 1 d . . .
N1 N 0.27169(16) 1.2924(3) 0.7864(2) 0.0336(7) Uani 1 1 d . . .
O3 O 0.12568(17) 1.2809(3) 0.5352(2) 0.0585(9) Uani 1 1 d . . .
C1 C 0.27225(19) 1.3706(3) 0.8386(2) 0.0314(8) Uani 1 1 d . . .
C2 C 0.21384(19) 1.4436(3) 0.8036(2) 0.0316(8) Uani 1 1 d . . .
C6 C 0.1802(2) 1.6230(3) 0.8630(3) 0.0410(10) Uani 1 1 d . . .
H6A H 0.1399 1.6428 0.8169 0.049 Uiso 1 1 calc R . .
C41 C 0.3171(2) 1.1968(3) 0.7950(3) 0.0377(9) Uani 1 1 d . . .
F1 F 0.10867(19) 1.0479(3) 0.5869(2) 0.0818(10) Uani 1 1 d . . .
C4 C 0.2776(2) 1.5021(3) 0.9312(2) 0.0362(9) Uani 1 1 d . . .
C3 C 0.21725(19) 1.5293(3) 0.8620(2) 0.0326(9) Uani 1 1 d . . .
O2 O 0.22538(17) 1.1625(3) 0.5711(2) 0.0646(9) Uani 1 1 d . . .
C5 C 0.3135(2) 1.4064(3) 0.9208(2) 0.0371(9) Uani 1 1 d . . .
O1 O 0.1571(2) 1.1941(3) 0.4269(2) 0.0768(12) Uani 1 1 d . . .
C42 C 0.2922(2) 1.0967(4) 0.8127(3) 0.0434(10) Uani 1 1 d . . .
C6A C 0.2041(2) 1.6882(4) 0.9345(3) 0.0511(12) Uani 1 1 d . . .
H6AA H 0.1794 1.7536 0.9360 0.061 Uiso 1 1 calc R . .
C11 C 0.3737(2) 1.3739(4) 0.9832(3) 0.0501(11) Uani 1 1 d . . .
H11A H 0.3989 1.3111 0.9773 0.060 Uiso 1 1 calc R . .
C7 C 0.2615(3) 1.6615(4) 1.0021(3) 0.0544(12) Uani 1 1 d . . .
H7A H 0.2752 1.7081 1.0492 0.065 Uiso 1 1 calc R . .
C46 C 0.3784(2) 1.2107(4) 0.7779(3) 0.0476(11) Uani 1 1 d . . .
C42B C 0.2291(2) 1.0866(4) 0.8385(3) 0.0478(11) Uani 1 1 d . . .
H42A H 0.2012 1.1556 0.8220 0.057 Uiso 1 1 calc R . .
C46B C 0.4030(2) 1.3193(4) 0.7582(3) 0.0522(12) Uani 1 1 d . . .
H46A H 0.3743 1.3775 0.7715 0.063 Uiso 1 1 calc R . .
C8 C 0.3011(2) 1.5652(4) 1.0033(3) 0.0473(11) Uani 1 1 d . . .
C10 C 0.3968(2) 1.4374(4) 1.0565(3) 0.0584(13) Uani 1 1 d . . .
H10A H 0.4379 1.4154 1.1006 0.070 Uiso 1 1 calc R . .
C43 C 0.3312(3) 1.0049(4) 0.8096(3) 0.0621(14) Uani 1 1 d . . .
H43A H 0.3162 0.9346 0.8200 0.074 Uiso 1 1 calc R . .
C45 C 0.4152(3) 1.1147(4) 0.7772(4) 0.0676(16) Uani 1 1 d . . .
H45A H 0.4576 1.1187 0.7667 0.081 Uiso 1 1 calc R . .
C9 C 0.3624(3) 1.5288(4) 1.0663(3) 0.0586(13) Uani 1 1 d . . .
H9A H 0.3802 1.5688 1.1166 0.070 Uiso 1 1 calc R . .
C44 C 0.3912(3) 1.0142(4) 0.7915(4) 0.0784(19) Uani 1 1 d . . .
H44A H 0.4166 0.9502 0.7889 0.094 Uiso 1 1 calc R . .
C42A C 0.1822(3) 0.9928(5) 0.7975(4) 0.0803(18) Uani 1 1 d . . .
H42B H 0.1662 1.0015 0.7373 0.121 Uiso 1 1 calc R . .
H42C H 0.1417 0.9916 0.8152 0.121 Uiso 1 1 calc R . .
H42D H 0.2081 0.9239 0.8134 0.121 Uiso 1 1 calc R . .
C46A C 0.3914(3) 1.3281(5) 0.6659(3) 0.0721(16) Uani 1 1 d . . .
H46B H 0.3419 1.3154 0.6332 0.108 Uiso 1 1 calc R . .
H46C H 0.4200 1.2732 0.6515 0.108 Uiso 1 1 calc R . .
H46D H 0.4048 1.4014 0.6539 0.108 Uiso 1 1 calc R . .
C61 C 0.1027(4) 1.0762(5) 0.5111(4) 0.0718(16) Uani 1 1 d . . .
C46C C 0.4790(3) 1.3411(5) 0.8097(4) 0.0732(16) Uani 1 1 d . . .
H46E H 0.4858 1.3359 0.8686 0.110 Uiso 1 1 calc R . .
H46F H 0.4919 1.4146 0.7975 0.110 Uiso 1 1 calc R . .
H46G H 0.5086 1.2868 0.7962 0.110 Uiso 1 1 calc R . .
C42C C 0.2535(3) 1.0768(6) 0.9327(3) 0.0791(18) Uani 1 1 d . . .
H42E H 0.2833 1.1395 0.9582 0.119 Uiso 1 1 calc R . .
H42F H 0.2801 1.0089 0.9504 0.119 Uiso 1 1 calc R . .
H42G H 0.2127 1.0759 0.9497 0.119 Uiso 1 1 calc R . .
S3 S 0.37367(7) 1.63902(11) 0.76541(11) 0.0698(5) Uani 1 1 d . . .
O5 O 0.32476(17) 1.5536(3) 0.7666(2) 0.0647(10) Uani 1 1 d . . .
O4 O 0.43921(19) 1.6003(3) 0.7627(3) 0.0854(13) Uani 1 1 d . . .
C56B C 0.0451(2) 1.3014(3) 0.7258(3) 0.0423(10) Uani 1 1 d . . .
H56A H 0.0943 1.2861 0.7631 0.051 Uiso 1 1 calc R . .
C52 C 0.1036(2) 1.5605(3) 0.6384(2) 0.0345(9) Uani 1 1 d . . .
C51 C 0.10467(19) 1.4609(3) 0.6794(2) 0.0306(8) Uani 1 1 d . . .
F2 F 0.0341(2) 1.1051(4) 0.4731(2) 0.1025(13) Uani 1 1 d . . .
C56 C 0.04516(19) 1.4037(3) 0.6774(2) 0.0332(9) Uani 1 1 d . . .
C52B C 0.1701(2) 1.6193(3) 0.6429(3) 0.0415(10) Uani 1 1 d . . .
H52A H 0.2067 1.6020 0.6979 0.050 Uiso 1 1 calc R . .
C56A C 0.0186(3) 1.2035(4) 0.6690(4) 0.0680(15) Uani 1 1 d . . .
H56B H 0.0472 1.1941 0.6345 0.102 Uiso 1 1 calc R . .
H56C H -0.0303 1.2157 0.6335 0.102 Uiso 1 1 calc R . .
H56D H 0.0218 1.1375 0.7024 0.102 Uiso 1 1 calc R . .
C55 C -0.0189(2) 1.4498(4) 0.6274(2) 0.0407(10) Uani 1 1 d . . .
H55A H -0.0611 1.4132 0.6227 0.049 Uiso 1 1 calc R . .
C52A C 0.1961(3) 1.5756(4) 0.5764(3) 0.0513(12) Uani 1 1 d . . .
H52B H 0.2015 1.4960 0.5817 0.077 Uiso 1 1 calc R . .
H52C H 0.2413 1.6091 0.5831 0.077 Uiso 1 1 calc R . .
H52D H 0.1621 1.5937 0.5215 0.077 Uiso 1 1 calc R . .
F6 F 0.42772(19) 1.6167(3) 0.9258(3) 0.0966(11) Uani 1 1 d . . .
F5 F 0.3465(2) 1.7364(3) 0.8849(3) 0.1126(15) Uani 1 1 d . . .
F4 F 0.4486(2) 1.7717(3) 0.8813(3) 0.1100(14) Uani 1 1 d . . .
C53 C 0.0383(2) 1.6009(4) 0.5914(2) 0.0424(10) Uani 1 1 d . . .
H53A H 0.0350 1.6680 0.5625 0.051 Uiso 1 1 calc R . .
C54 C -0.0224(2) 1.5453(4) 0.5854(2) 0.0428(10) Uani 1 1 d . . .
H54A H -0.0666 1.5739 0.5518 0.051 Uiso 1 1 calc R . .
O6 O 0.3431(2) 1.7321(4) 0.7152(3) 0.0978(15) Uani 1 1 d . . .
C52C C 0.1623(3) 1.7434(4) 0.6369(3) 0.0590(13) Uani 1 1 d . . .
H52E H 0.1461 1.7700 0.6804 0.088 Uiso 1 1 calc R . .
H52F H 0.1281 1.7633 0.5825 0.088 Uiso 1 1 calc R . .
H52G H 0.2076 1.7768 0.6438 0.088 Uiso 1 1 calc R . .
F3 F 0.1126(3) 0.9928(3) 0.4718(3) 0.141(2) Uani 1 1 d . . .
C56C C 0.0007(3) 1.3178(5) 0.7797(3) 0.0617(14) Uani 1 1 d . . .
H56E H 0.0181 1.3811 0.8160 0.093 Uiso 1 1 calc R . .
H56F H 0.0035 1.2522 0.8134 0.093 Uiso 1 1 calc R . .
H56G H -0.0482 1.3305 0.7442 0.093 Uiso 1 1 calc R . .
C62 C 0.3998(3) 1.6933(5) 0.8690(5) 0.0814(19) Uani 1 1 d . . .
Cl1 Cl 0.5819(3) 2.1114(4) 0.9583(3) 0.1357(16) Uiso 0.50 1 d P A 1
Cl2 Cl 0.5398(3) 1.9447(5) 0.9986(3) 0.1380(17) Uiso 0.50 1 d P . 2
C101 C 0.5328(8) 2.0143(15) 0.9720(10) 0.102(5) Uiso 0.50 1 d P . .

loop_
_atom_site_aniso_label
_atom_site_aniso_U_11
_atom_site_aniso_U_22
_atom_site_aniso_U_33
_atom_site_aniso_U_23
_atom_site_aniso_U_13
_atom_site_aniso_U_12
S1 0.0397(6) 0.0354(6) 0.0363(5) -0.0058(4) 0.0162(5) -0.0029(4)
S2 0.0518(7) 0.0524(7) 0.0372(6) -0.0038(5) 0.0128(5) -0.0001(6)
N2 0.0261(16) 0.0305(17) 0.0317(16) 0.0005(13) 0.0112(14) -0.0019(13)
N1 0.0290(17) 0.0298(18) 0.0433(18) -0.0007(15) 0.0145(15) 0.0017(14)
O3 0.0529(19) 0.049(2) 0.071(2) 0.0146(16) 0.0182(17) 0.0196(16)
C1 0.029(2) 0.030(2) 0.036(2) -0.0028(17) 0.0129(17) -0.0020(16)
C2 0.029(2) 0.035(2) 0.031(2) 0.0000(17) 0.0123(17) -0.0020(17)
C6 0.039(2) 0.041(2) 0.044(2) -0.0054(19) 0.017(2) 0.0037(19)
C41 0.035(2) 0.034(2) 0.049(2) 0.0018(19) 0.0216(19) 0.0075(18)
F1 0.118(3) 0.069(2) 0.078(2) 0.0211(17) 0.059(2) 0.0174(19)
C4 0.034(2) 0.039(2) 0.035(2) -0.0049(18) 0.0115(18) 0.0009(18)
C3 0.029(2) 0.035(2) 0.034(2) -0.0041(17) 0.0114(17) -0.0019(17)
O2 0.055(2) 0.067(2) 0.064(2) 0.0037(18) 0.0117(17) 0.0227(18)
C5 0.032(2) 0.039(2) 0.037(2) -0.0017(18) 0.0077(18) 0.0025(18)
O1 0.085(3) 0.110(3) 0.0377(18) -0.0111(19) 0.0244(18) -0.038(2)
C42 0.047(3) 0.038(2) 0.053(3) 0.006(2) 0.027(2) 0.005(2)
C6A 0.052(3) 0.048(3) 0.056(3) -0.015(2) 0.023(2) 0.005(2)
C11 0.036(2) 0.056(3) 0.050(3) 0.004(2) 0.006(2) 0.007(2)
C7 0.056(3) 0.060(3) 0.046(3) -0.023(2) 0.018(2) -0.003(2)
C46 0.046(3) 0.040(3) 0.066(3) 0.007(2) 0.031(2) 0.006(2)
C42B 0.043(2) 0.045(3) 0.062(3) 0.009(2) 0.027(2) 0.003(2)
C46B 0.043(3) 0.044(3) 0.079(3) 0.004(2) 0.033(3) 0.002(2)
C8 0.043(2) 0.060(3) 0.036(2) -0.013(2) 0.010(2) -0.003(2)
C10 0.043(3) 0.070(4) 0.044(3) -0.004(2) -0.007(2) 0.001(2)
C43 0.077(4) 0.038(3) 0.092(4) 0.015(3) 0.055(3) 0.012(3)
C45 0.062(3) 0.058(3) 0.106(4) 0.020(3) 0.058(3) 0.022(3)
C9 0.052(3) 0.072(4) 0.042(3) -0.013(2) 0.005(2) -0.001(3)
C44 0.094(4) 0.046(3) 0.128(5) 0.026(3) 0.079(4) 0.030(3)
C42A 0.074(4) 0.073(4) 0.100(5) -0.007(3) 0.037(4) -0.024(3)
C46A 0.084(4) 0.060(4) 0.076(4) 0.010(3) 0.034(3) -0.012(3)
C61 0.094(5) 0.074(4) 0.065(3) -0.013(3) 0.049(4) -0.006(3)
C46C 0.049(3) 0.073(4) 0.099(4) 0.004(3) 0.028(3) 0.000(3)
C42C 0.082(4) 0.106(5) 0.069(4) 0.015(3) 0.051(3) 0.017(4)
S3 0.0523(8) 0.0502(8) 0.1209(13) 0.0204(8) 0.0481(8) 0.0017(6)
O5 0.0483(19) 0.049(2) 0.109(3) 0.0143(19) 0.043(2) -0.0035(16)
O4 0.063(2) 0.068(3) 0.154(4) 0.005(3) 0.074(3) -0.001(2)
C56B 0.033(2) 0.040(2) 0.054(3) 0.010(2) 0.016(2) 0.0021(19)
C52 0.044(2) 0.033(2) 0.0292(19) -0.0001(17) 0.0161(18) -0.0016(18)
C51 0.0294(19) 0.033(2) 0.0275(18) -0.0004(16) 0.0075(16) -0.0009(16)
F2 0.093(3) 0.137(4) 0.079(2) -0.001(2) 0.032(2) -0.049(3)
C56 0.029(2) 0.037(2) 0.035(2) -0.0003(17) 0.0126(17) 0.0014(17)
C52B 0.051(3) 0.036(2) 0.042(2) -0.0008(19) 0.022(2) -0.007(2)
C56A 0.070(3) 0.041(3) 0.098(4) -0.005(3) 0.035(3) -0.008(3)
C55 0.034(2) 0.049(3) 0.037(2) 0.000(2) 0.0108(19) 0.0008(19)
C52A 0.065(3) 0.045(3) 0.056(3) 0.000(2) 0.037(3) -0.007(2)
F6 0.087(2) 0.078(3) 0.127(3) 0.019(2) 0.041(2) -0.009(2)
F5 0.121(3) 0.060(2) 0.202(5) 0.000(2) 0.113(3) 0.007(2)
F4 0.103(3) 0.072(2) 0.172(4) -0.008(2) 0.069(3) -0.034(2)
C53 0.057(3) 0.038(2) 0.033(2) 0.0074(18) 0.017(2) 0.011(2)
C54 0.041(2) 0.049(3) 0.034(2) 0.005(2) 0.0078(19) 0.013(2)
O6 0.076(3) 0.069(3) 0.148(4) 0.051(3) 0.039(3) -0.002(2)
C52C 0.074(3) 0.037(3) 0.078(3) 0.002(2) 0.042(3) -0.003(2)
F3 0.229(5) 0.084(3) 0.185(4) -0.076(3) 0.164(4) -0.073(3)
C56C 0.062(3) 0.073(4) 0.062(3) 0.025(3) 0.036(3) 0.009(3)
C62 0.073(4) 0.043(3) 0.143(6) 0.004(4) 0.057(4) -0.004(3)

loop_
_atom_type_symbol
_atom_type_description
_atom_type_scat_dispersion_real
_atom_type_scat_dispersion_imag
_atom_type_scat_source
C C .0033 .0016 'International Tables Vol C Tables 4.2.6.8 and 6.1.1.4'
H H .0000 .0000 'International Tables Vol C Tables 4.2.6.8 and 6.1.1.4'
N N .0061 .0033 'International Tables Vol C Tables 4.2.6.8 and 6.1.1.4'
O O .0106 .0060 'International Tables Vol C Tables 4.2.6.8 and 6.1.1.4'
F F .0171 .0103 'International Tables Vol C Tables 4.2.6.8 and 6.1.1.4'
S S .1246 .1234 'International Tables Vol C Tables 4.2.6.8 and 6.1.1.4'
Cl Cl .1484 .1585 'International Tables Vol C Tables 4.2.6.8 and 6.1.1.4'

loop_
_geom_angle_atom_site_label_1
_geom_angle_atom_site_label_2
_geom_angle_atom_site_label_3
_geom_angle
_geom_angle_site_symmetry_1
_geom_angle_site_symmetry_3
_geom_angle_publ_flag
N1 S1 N2 90.38(15) . . ?
N1 S1 O3 162.81(13) . . ?
N2 S1 O3 106.05(13) . . ?
N1 S1 O2 111.79(13) . . ?
N2 S1 O2 155.70(13) . . ?
O3 S1 O2 51.16(9) . . ?
O2 S2 O1 116.0(2) . . ?
O2 S2 O3 113.4(2) . . ?
O1 S2 O3 115.4(2) . . ?
O2 S2 C61 104.3(3) . . ?
O1 S2 C61 103.5(2) . . ?
O3 S2 C61 101.8(2) . . ?
C2 N2 C51 127.0(3) . . ?
C2 N2 S1 112.2(3) . . ?
C51 N2 S1 120.7(2) . . ?
C1 N1 C41 131.4(3) . . ?
C1 N1 S1 113.6(3) . . ?
C41 N1 S1 115.0(3) . . ?
S2 O3 S1 101.56(16) . . ?
N1 C1 C5 139.5(4) . . ?
N1 C1 C2 111.1(3) . . ?
C5 C1 C2 109.4(3) . . ?
N2 C2 C1 112.5(3) . . ?
N2 C2 C3 138.2(4) . . ?
C1 C2 C3 109.3(3) . . ?
C3 C6 C6A 117.6(4) . . ?
C3 C6 H6A 121.2 . . ?
C6A C6 H6A 121.2 . . ?
C46 C41 C42 125.2(4) . . ?
C46 C41 N1 117.7(4) . . ?
C42 C41 N1 116.8(3) . . ?
C8 C4 C3 122.8(4) . . ?
C8 C4 C5 122.5(4) . . ?
C3 C4 C5 114.7(3) . . ?
C6 C3 C4 120.1(4) . . ?
C6 C3 C2 136.4(4) . . ?
C4 C3 C2 103.4(3) . . ?
S2 O2 S1 92.91(16) . . ?
C11 C5 C4 119.7(4) . . ?
C11 C5 C1 137.1(4) . . ?
C4 C5 C1 103.2(3) . . ?
C43 C42 C41 116.0(4) . . ?
C43 C42 C42B 120.5(4) . . ?
C41 C42 C42B 123.4(4) . . ?
C7 C6A C6 122.7(4) . . ?
C7 C6A H6AA 118.7 . . ?
C6 C6A H6AA 118.7 . . ?
C5 C11 C10 117.6(4) . . ?
C5 C11 H11A 121.2 . . ?
C10 C11 H11A 121.2 . . ?
C6A C7 C8 121.3(4) . . ?
C6A C7 H7A 119.4 . . ?
C8 C7 H7A 119.4 . . ?
C45 C46 C41 115.2(4) . . ?
C45 C46 C46B 121.1(4) . . ?
C41 C46 C46B 123.7(4) . . ?
C42A C42B C42 113.0(4) . . ?
C42A C42B C42C 110.7(4) . . ?
C42 C42B C42C 109.4(4) . . ?
C42A C42B H42A 107.8 . . ?
C42 C42B H42A 107.8 . . ?
C42C C42B H42A 107.8 . . ?
C46 C46B C46C 112.3(4) . . ?
C46 C46B C46A 111.0(4) . . ?
C46C C46B C46A 110.2(4) . . ?
C46 C46B H46A 107.7 . . ?
C46C C46B H46A 107.7 . . ?
C46A C46B H46A 107.7 . . ?
C4 C8 C9 116.3(4) . . ?
C4 C8 C7 115.5(4) . . ?
C9 C8 C7 128.1(4) . . ?
C9 C10 C11 122.6(4) . . ?
C9 C10 H10A 118.7 . . ?
C11 C10 H10A 118.7 . . ?
C44 C43 C42 120.9(5) . . ?
C44 C43 H43A 119.6 . . ?
C42 C43 H43A 119.6 . . ?
C44 C45 C46 121.4(4) . . ?
C44 C45 H45A 119.3 . . ?
C46 C45 H45A 119.3 . . ?
C10 C9 C8 121.3(4) . . ?
C10 C9 H9A 119.3 . . ?
C8 C9 H9A 119.3 . . ?
C43 C44 C45 121.3(5) . . ?
C43 C44 H44A 119.4 . . ?
C45 C44 H44A 119.4 . . ?
C42B C42A H42B 109.5 . . ?
C42B C42A H42C 109.5 . . ?
H42B C42A H42C 109.5 . . ?
C42B C42A H42D 109.5 . . ?
H42B C42A H42D 109.5 . . ?
H42C C42A H42D 109.5 . . ?
C46B C46A H46B 109.5 . . ?
C46B C46A H46C 109.5 . . ?
H46B C46A H46C 109.5 . . ?
C46B C46A H46D 109.5 . . ?
H46B C46A H46D 109.5 . . ?
H46C C46A H46D 109.5 . . ?
F3 C61 F1 110.0(5) . . ?
F3 C61 F2 106.2(6) . . ?
F1 C61 F2 105.0(4) . . ?
F3 C61 S2 112.7(4) . . ?
F1 C61 S2 112.0(4) . . ?
F2 C61 S2 110.4(4) . . ?
C46B C46C H46E 109.5 . . ?
C46B C46C H46F 109.5 . . ?
H46E C46C H46F 109.5 . . ?
C46B C46C H46G 109.5 . . ?
H46E C46C H46G 109.5 . . ?
H46F C46C H46G 109.5 . . ?
C42B C42C H42E 109.5 . . ?
C42B C42C H42F 109.5 . . ?
H42E C42C H42F 109.5 . . ?
C42B C42C H42G 109.5 . . ?
H42E C42C H42G 109.5 . . ?
H42F C42C H42G 109.5 . . ?
O6 S3 O4 116.8(3) . . ?
O6 S3 O5 115.2(2) . . ?
O4 S3 O5 114.8(2) . . ?
O6 S3 C62 102.7(3) . . ?
O4 S3 C62 101.8(3) . . ?
O5 S3 C62 102.2(2) . . ?
C56 C56B C56A 111.4(4) . . ?
C56 C56B C56C 110.4(4) . . ?
C56A C56B C56C 110.2(4) . . ?
C56 C56B H56A 108.2 . . ?
C56A C56B H56A 108.2 . . ?
C56C C56B H56A 108.2 . . ?
C53 C52 C51 116.3(4) . . ?
C53 C52 C52B 121.4(4) . . ?
C51 C52 C52B 122.2(4) . . ?
C56 C51 C52 124.5(4) . . ?
C56 C51 N2 117.1(3) . . ?
C52 C51 N2 118.4(3) . . ?
C51 C56 C55 115.4(4) . . ?
C51 C56 C56B 125.3(3) . . ?
C55 C56 C56B 119.3(3) . . ?
C52 C52B C52C 113.4(4) . . ?
C52 C52B C52A 110.1(3) . . ?
C52C C52B C52A 110.7(4) . . ?
C52 C52B H52A 107.5 . . ?
C52C C52B H52A 107.5 . . ?
C52A C52B H52A 107.5 . . ?
C56B C56A H56B 109.5 . . ?
C56B C56A H56C 109.5 . . ?
H56B C56A H56C 109.5 . . ?
C56B C56A H56D 109.5 . . ?
H56B C56A H56D 109.5 . . ?
H56C C56A H56D 109.5 . . ?
C54 C55 C56 122.1(4) . . ?
C54 C55 H55A 119.0 . . ?
C56 C55 H55A 119.0 . . ?
C52B C52A H52B 109.5 . . ?
C52B C52A H52C 109.5 . . ?
H52B C52A H52C 109.5 . . ?
C52B C52A H52D 109.5 . . ?
H52B C52A H52D 109.5 . . ?
H52C C52A H52D 109.5 . . ?
C52 C53 C54 121.3(4) . . ?
C52 C53 H53A 119.3 . . ?
C54 C53 H53A 119.3 . . ?
C55 C54 C53 120.3(4) . . ?
C55 C54 H54A 119.8 . . ?
C53 C54 H54A 119.8 . . ?
C52B C52C H52E 109.5 . . ?
C52B C52C H52F 109.5 . . ?
H52E C52C H52F 109.5 . . ?
C52B C52C H52G 109.5 . . ?
H52E C52C H52G 109.5 . . ?
H52F C52C H52G 109.5 . . ?
C56B C56C H56E 109.5 . . ?
C56B C56C H56F 109.5 . . ?
H56E C56C H56F 109.5 . . ?
C56B C56C H56G 109.5 . . ?
H56E C56C H56G 109.5 . . ?
H56F C56C H56G 109.5 . . ?
F5 C62 F6 107.2(5) . . ?
F5 C62 F4 107.7(5) . . ?
F6 C62 F4 106.6(6) . . ?
F5 C62 S3 112.3(5) . . ?
F6 C62 S3 111.8(4) . . ?
F4 C62 S3 110.9(5) . . ?
C101 Cl2 C101 83.9(13) . 3_697 ?
C101 Cl2 Cl2 57.4(11) . 3_697 ?
C101 Cl2 Cl2 26.4(6) 3_697 3_697 ?
Cl2 C101 Cl1 136.8(16) . . ?
Cl2 C101 Cl2 96.1(13) . 3_697 ?
Cl1 C101 Cl2 116.9(11) . 3_697 ?
Cl2 C101 C101 67.0(13) . 3_697 ?
Cl1 C101 C101 140.9(15) . 3_697 ?
Cl2 C101 C101 29.1(6) 3_697 3_697 ?

loop_
_geom_bond_atom_site_label_1
_geom_bond_atom_site_label_2
_geom_bond_distance
_geom_bond_site_symmetry_2
_geom_bond_publ_flag
S1 N1 1.697(3) . ?
S1 N2 1.708(3) . ?
S1 O3 2.654(4) . ?
S1 O2 2.873(4) . ?
S2 O2 1.418(3) . ?
S2 O1 1.429(3) . ?
S2 O3 1.447(3) . ?
S2 C61 1.824(6) . ?
N2 C2 1.316(5) . ?
N2 C51 1.468(5) . ?
N1 C1 1.312(5) . ?
N1 C41 1.466(5) . ?
C1 C5 1.438(5) . ?
C1 C2 1.439(5) . ?
C2 C3 1.440(5) . ?
C6 C3 1.376(5) . ?
C6 C6A 1.404(6) . ?
C6 H6A 0.9500 . ?
C41 C46 1.399(6) . ?
C41 C42 1.400(6) . ?
F1 C61 1.319(6) . ?
C4 C8 1.396(6) . ?
C4 C3 1.418(5) . ?
C4 C5 1.426(5) . ?
C5 C11 1.374(6) . ?
C42 C43 1.389(6) . ?
C42 C42B 1.515(6) . ?
C6A C7 1.368(7) . ?
C6A H6AA 0.9500 . ?
C11 C10 1.416(7) . ?
C11 H11A 0.9500 . ?
C7 C8 1.425(7) . ?
C7 H7A 0.9500 . ?
C46 C45 1.396(6) . ?
C46 C46B 1.501(6) . ?
C42B C42A 1.500(7) . ?
C42B C42C 1.527(7) . ?
C42B H42A 1.0000 . ?
C46B C46C 1.513(7) . ?
C46B C46A 1.531(7) . ?
C46B H46A 1.0000 . ?
C8 C9 1.407(7) . ?
C10 C9 1.362(7) . ?
C10 H10A 0.9500 . ?
C43 C44 1.375(7) . ?
C43 H43A 0.9500 . ?
C45 C44 1.376(7) . ?
C45 H45A 0.9500 . ?
C9 H9A 0.9500 . ?
C44 H44A 0.9500 . ?
C42A H42B 0.9800 . ?
C42A H42C 0.9800 . ?
C42A H42D 0.9800 . ?
C46A H46B 0.9800 . ?
C46A H46C 0.9800 . ?
C46A H46D 0.9800 . ?
C61 F3 1.280(6) . ?
C61 F2 1.367(7) . ?
C46C H46E 0.9800 . ?
C46C H46F 0.9800 . ?
C46C H46G 0.9800 . ?
C42C H42E 0.9800 . ?
C42C H42F 0.9800 . ?
C42C H42G 0.9800 . ?
S3 O6 1.432(4) . ?
S3 O4 1.438(4) . ?
S3 O5 1.452(3) . ?
S3 C62 1.803(8) . ?
C56B C56 1.505(5) . ?
C56B C56A 1.520(7) . ?
C56B C56C 1.530(6) . ?
C56B H56A 1.0000 . ?
C52 C53 1.383(6) . ?
C52 C51 1.404(5) . ?
C52 C52B 1.516(6) . ?
C51 C56 1.393(5) . ?
C56 C55 1.404(5) . ?
C52B C52C 1.525(6) . ?
C52B C52A 1.525(6) . ?
C52B H52A 1.0000 . ?
C56A H56B 0.9800 . ?
C56A H56C 0.9800 . ?
C56A H56D 0.9800 . ?
C55 C54 1.363(6) . ?
C55 H55A 0.9500 . ?
C52A H52B 0.9800 . ?
C52A H52C 0.9800 . ?
C52A H52D 0.9800 . ?
F6 C62 1.329(7) . ?
F5 C62 1.323(6) . ?
F4 C62 1.345(6) . ?
C53 C54 1.387(6) . ?
C53 H53A 0.9500 . ?
C54 H54A 0.9500 . ?
C52C H52E 0.9800 . ?
C52C H52F 0.9800 . ?
C52C H52G 0.9800 . ?
C56C H56E 0.9800 . ?
C56C H56F 0.9800 . ?
C56C H56G 0.9800 . ?
Cl1 C101 1.625(18) . ?
Cl2 C101 0.953(17) . ?
Cl2 C101 1.803(15) 3_697 ?
Cl2 Cl2 2.128(12) 3_697 ?
C101 Cl2 1.803(15) 3_697 ?
C101 C101 1.95(3) 3_697 ?

loop_
_geom_torsion_atom_site_label_1
_geom_torsion_atom_site_label_2
_geom_torsion_atom_site_label_3
_geom_torsion_atom_site_label_4
_geom_torsion
_geom_torsion_site_symmetry_1
_geom_torsion_site_symmetry_2
_geom_torsion_site_symmetry_3
_geom_torsion_site_symmetry_4
_geom_torsion_publ_flag
N1 S1 N2 C2 4.5(3) . . . . ?
O3 S1 N2 C2 -170.3(2) . . . . ?
O2 S1 N2 C2 -151.9(3) . . . . ?
N1 S1 N2 C51 -172.4(3) . . . . ?
O3 S1 N2 C51 12.8(3) . . . . ?
O2 S1 N2 C51 31.2(5) . . . . ?
N2 S1 N1 C1 -3.6(3) . . . . ?
O3 S1 N1 C1 159.5(4) . . . . ?
O2 S1 N1 C1 166.2(2) . . . . ?
N2 S1 N1 C41 174.8(3) . . . . ?
O3 S1 N1 C41 -22.2(6) . . . . ?
O2 S1 N1 C41 -15.4(3) . . . . ?
O2 S2 O3 S1 -10.3(2) . . . . ?
O1 S2 O3 S1 -147.47(18) . . . . ?
C61 S2 O3 S1 101.2(2) . . . . ?
N1 S1 O3 S2 14.0(5) . . . . ?
N2 S1 O3 S2 176.38(17) . . . . ?
O2 S1 O3 S2 5.98(14) . . . . ?
C41 N1 C1 C5 3.6(8) . . . . ?
S1 N1 C1 C5 -178.4(4) . . . . ?
C41 N1 C1 C2 -176.2(3) . . . . ?
S1 N1 C1 C2 1.8(4) . . . . ?
C51 N2 C2 C1 172.3(3) . . . . ?
S1 N2 C2 C1 -4.4(4) . . . . ?
C51 N2 C2 C3 -6.9(7) . . . . ?
S1 N2 C2 C3 176.4(4) . . . . ?
N1 C1 C2 N2 1.7(5) . . . . ?
C5 C1 C2 N2 -178.2(3) . . . . ?
N1 C1 C2 C3 -178.8(3) . . . . ?
C5 C1 C2 C3 1.3(4) . . . . ?
C1 N1 C41 C46 -86.6(5) . . . . ?
S1 N1 C41 C46 95.4(4) . . . . ?
C1 N1 C41 C42 98.8(5) . . . . ?
S1 N1 C41 C42 -79.2(4) . . . . ?
C6A C6 C3 C4 -0.6(6) . . . . ?
C6A C6 C3 C2 -177.2(4) . . . . ?
C8 C4 C3 C6 1.9(6) . . . . ?
C5 C4 C3 C6 -176.7(4) . . . . ?
C8 C4 C3 C2 179.5(4) . . . . ?
C5 C4 C3 C2 0.9(4) . . . . ?
N2 C2 C3 C6 -5.1(8) . . . . ?
C1 C2 C3 C6 175.7(4) . . . . ?
N2 C2 C3 C4 178.0(4) . . . . ?
C1 C2 C3 C4 -1.3(4) . . . . ?
O1 S2 O2 S1 146.2(2) . . . . ?
O3 S2 O2 S1 9.3(2) . . . . ?
C61 S2 O2 S1 -100.6(2) . . . . ?
N1 S1 O2 S2 176.57(18) . . . . ?
N2 S1 O2 S2 -28.9(4) . . . . ?
O3 S1 O2 S2 -5.99(14) . . . . ?
C8 C4 C5 C11 -0.2(6) . . . . ?
C3 C4 C5 C11 178.4(4) . . . . ?
C8 C4 C5 C1 -178.8(4) . . . . ?
C3 C4 C5 C1 -0.1(5) . . . . ?
N1 C1 C5 C11 1.3(9) . . . . ?
C2 C1 C5 C11 -178.8(5) . . . . ?
N1 C1 C5 C4 179.5(5) . . . . ?
C2 C1 C5 C4 -0.7(4) . . . . ?
C46 C41 C42 C43 -2.5(7) . . . . ?
N1 C41 C42 C43 171.6(4) . . . . ?
C46 C41 C42 C42B 174.3(4) . . . . ?
N1 C41 C42 C42B -11.6(6) . . . . ?
C3 C6 C6A C7 -0.6(7) . . . . ?
C4 C5 C11 C10 1.0(6) . . . . ?
C1 C5 C11 C10 178.9(5) . . . . ?
C6 C6A C7 C8 0.7(8) . . . . ?
C42 C41 C46 C45 1.5(7) . . . . ?
N1 C41 C46 C45 -172.5(4) . . . . ?
C42 C41 C46 C46B 179.3(4) . . . . ?
N1 C41 C46 C46B 5.2(7) . . . . ?
C43 C42 C42B C42A -45.5(6) . . . . ?
C41 C42 C42B C42A 137.9(5) . . . . ?
C43 C42 C42B C42C 78.4(6) . . . . ?
C41 C42 C42B C42C -98.3(5) . . . . ?
C45 C46 C46B C46C -52.1(7) . . . . ?
C41 C46 C46B C46C 130.2(5) . . . . ?
C45 C46 C46B C46A 71.7(6) . . . . ?
C41 C46 C46B C46A -106.0(5) . . . . ?
C3 C4 C8 C9 -179.0(4) . . . . ?
C5 C4 C8 C9 -0.5(6) . . . . ?
C3 C4 C8 C7 -1.8(6) . . . . ?
C5 C4 C8 C7 176.7(4) . . . . ?
C6A C7 C8 C4 0.6(7) . . . . ?
C6A C7 C8 C9 177.4(5) . . . . ?
C5 C11 C10 C9 -1.0(7) . . . . ?
C41 C42 C43 C44 1.2(8) . . . . ?
C42B C42 C43 C44 -175.7(5) . . . . ?
C41 C46 C45 C44 0.8(8) . . . . ?
C46B C46 C45 C44 -177.1(6) . . . . ?
C11 C10 C9 C8 0.3(8) . . . . ?
C4 C8 C9 C10 0.5(7) . . . . ?
C7 C8 C9 C10 -176.3(5) . . . . ?
C42 C43 C44 C45 0.9(10) . . . . ?
C46 C45 C44 C43 -2.0(10) . . . . ?
O2 S2 C61 F3 -78.1(5) . . . . ?
O1 S2 C61 F3 43.7(6) . . . . ?
O3 S2 C61 F3 163.7(5) . . . . ?
O2 S2 C61 F1 46.6(5) . . . . ?
O1 S2 C61 F1 168.4(4) . . . . ?
O3 S2 C61 F1 -71.6(5) . . . . ?
O2 S2 C61 F2 163.3(3) . . . . ?
O1 S2 C61 F2 -74.9(4) . . . . ?
O3 S2 C61 F2 45.1(4) . . . . ?
C53 C52 C51 C56 -2.1(6) . . . . ?
C52B C52 C51 C56 179.8(4) . . . . ?
C53 C52 C51 N2 178.9(3) . . . . ?
C52B C52 C51 N2 0.8(5) . . . . ?
C2 N2 C51 C56 -101.0(4) . . . . ?
S1 N2 C51 C56 75.4(4) . . . . ?
C2 N2 C51 C52 78.1(5) . . . . ?
S1 N2 C51 C52 -105.5(3) . . . . ?
C52 C51 C56 C55 2.8(6) . . . . ?
N2 C51 C56 C55 -178.1(3) . . . . ?
C52 C51 C56 C56B -175.2(4) . . . . ?
N2 C51 C56 C56B 3.8(6) . . . . ?
C56A C56B C56 C51 -113.7(5) . . . . ?
C56C C56B C56 C51 123.5(4) . . . . ?
C56A C56B C56 C55 68.3(5) . . . . ?
C56C C56B C56 C55 -54.4(5) . . . . ?
C53 C52 C52B C52C 32.8(5) . . . . ?
C51 C52 C52B C52C -149.2(4) . . . . ?
C53 C52 C52B C52A -91.8(5) . . . . ?
C51 C52 C52B C52A 86.2(5) . . . . ?
C51 C56 C55 C54 -1.6(6) . . . . ?
C56B C56 C55 C54 176.6(4) . . . . ?
C51 C52 C53 C54 0.0(6) . . . . ?
C52B C52 C53 C54 178.1(4) . . . . ?
C56 C55 C54 C53 -0.3(6) . . . . ?
C52 C53 C54 C55 1.2(6) . . . . ?
O6 S3 C62 F5 57.3(5) . . . . ?
O4 S3 C62 F5 178.7(4) . . . . ?
O5 S3 C62 F5 -62.4(4) . . . . ?
O6 S3 C62 F6 177.9(4) . . . . ?
O4 S3 C62 F6 -60.8(4) . . . . ?
O5 S3 C62 F6 58.2(4) . . . . ?
O6 S3 C62 F4 -63.3(5) . . . . ?
O4 S3 C62 F4 58.1(5) . . . . ?
O5 S3 C62 F4 177.0(4) . . . . ?
C101 Cl2 C101 Cl1 141(2) 3_697 . . . ?
Cl2 Cl2 C101 Cl1 141(2) 3_697 . . . ?
C101 Cl2 C101 Cl2 0.000(2) 3_697 . . 3_697 ?
Cl2 Cl2 C101 C101 0.000(9) 3_697 . . 3_697 ?
